data_7234171
loop_
_publ_author_name
'Sarmiento, Charlie V.'
'Araujo, Thamyres A.'
'Reis, Samira G.'
'de Souza, Mateus S.'
'All\~ao Cassaro, Rafael A.'
'Novak, Miguel A.'
'Vaz, Maria G. F.'

_publ_section_title
;
 Lanthanide chains containing the naphthalenyl nitronyl nitroxide radical
;
_journal_issue 52
_journal_name_full 'RSC Advances'
_journal_page_first 30302
_journal_paper_doi 10.1039/C9RA06506G
_journal_volume 9
_journal_year 2019
_chemical_formula_moiety 'C32 H22 Dy F18 N2 O8'
_chemical_formula_sum 'C32 H22 Dy F18 N2 O8'
_chemical_formula_weight 1067.01
_space_group_crystal_system monoclinic
_space_group_IT_number 14
_space_group_name_Hall '-P 2yn'
_space_group_name_H-M_alt 'P 1 21/n 1'
_symmetry_space_group_name_Hall '-P 2yn'
_symmetry_space_group_name_H-M 'P 1 21/n 1'
_atom_sites_solution_hydrogens geom
_audit_creation_method SHELXL-2014/7
_audit_update_record
;
2019-06-29 deposited with the CCDC.    2019-09-05 downloaded from the CCDC.
;
_cell_angle_alpha 90
_cell_angle_beta 114.398(2)
_cell_angle_gamma 90
_cell_formula_units_Z 8
_cell_length_a 22.2970(9)
_cell_length_b 16.8233(6)
_cell_length_c 22.8137(8)
_cell_measurement_reflns_used 126
_cell_measurement_temperature 150(2)
_cell_measurement_theta_max 22.9269
_cell_measurement_theta_min 2.9850
_cell_volume 7793.4(5)
_computing_cell_refinement 'APEX3 v2016.1-0 (Bruker AXS)'
_computing_structure_refinement 'SHELXL-2014/7 (Sheldrick, 2014)'
_diffrn_ambient_temperature 150(2)
_diffrn_measured_fraction_theta_full 1.000
_diffrn_measured_fraction_theta_max 0.995
_diffrn_measurement_device_type 'Bruker D8-Venture'
_diffrn_measurement_method '\f-\w scans'
_diffrn_radiation_type MoK\a
_diffrn_radiation_wavelength 0.71073
_diffrn_reflns_av_R_equivalents 0.0759
_diffrn_reflns_av_unetI/netI 0.0397
_diffrn_reflns_Laue_measured_fraction_full 1.000
_diffrn_reflns_Laue_measured_fraction_max 0.995
_diffrn_reflns_limit_h_max 27
_diffrn_reflns_limit_h_min -27
_diffrn_reflns_limit_k_max 21
_diffrn_reflns_limit_k_min -21
_diffrn_reflns_limit_l_max 28
_diffrn_reflns_limit_l_min -26
_diffrn_reflns_number 151546
_diffrn_reflns_point_group_measured_fraction_full 1.000
_diffrn_reflns_point_group_measured_fraction_max 0.995
_diffrn_reflns_theta_full 25.242
_diffrn_reflns_theta_max 26.452
_diffrn_reflns_theta_min 2.060
_diffrn_source fine-focus
_exptl_absorpt_coefficient_mu 2.054
_exptl_absorpt_correction_T_max 0.7454
_exptl_absorpt_correction_T_min 0.5873
_exptl_absorpt_correction_type multi-scan
_exptl_absorpt_process_details 'SADABS V2014/5 (Bruker AXS Inc.)'
_exptl_crystal_colour blue
_exptl_crystal_density_diffrn 1.819
_exptl_crystal_description needle
_exptl_crystal_F_000 4160
_exptl_crystal_size_max 0.549
_exptl_crystal_size_mid 0.190
_exptl_crystal_size_min 0.146
_refine_diff_density_max 2.357
_refine_diff_density_min -1.207
_refine_diff_density_rms 0.132
_refine_ls_extinction_method none
_refine_ls_goodness_of_fit_ref 1.079
_refine_ls_hydrogen_treatment constr
_refine_ls_matrix_type full
_refine_ls_number_parameters 1107
_refine_ls_number_reflns 15994
_refine_ls_number_restraints 144
_refine_ls_restrained_S_all 1.197
_refine_ls_R_factor_all 0.0750
_refine_ls_R_factor_gt 0.0453
_refine_ls_shift/su_max 0.002
_refine_ls_shift/su_mean 0.000
_refine_ls_structure_factor_coef Fsqd
_refine_ls_weighting_details 'w=1/[\s^2^(Fo^2^)+(0.0311P)^2^+46.9747P] where P=(Fo^2^+2Fc^2^)/3'
_refine_ls_weighting_scheme calc
_refine_ls_wR_factor_gt 0.0935
_refine_ls_wR_factor_ref 0.1104
_reflns_Friedel_coverage 0.000
_reflns_number_gt 12143
_reflns_number_total 15994
_reflns_threshold_expression 'I > 2\s(I)'
_cod_data_source_file c9ra06506g2.cif
_cod_data_source_block shelx_CCDC1
_cod_database_code 7234171
_shelx_shelxl_version_number 2014/7
_shelx_space_group_comment
;
The symmetry employed for this shelxl refinement is uniquely defined
by the following loop, which should always be used as a source of
symmetry information in preference to the above space-group names.
They are only intended as comments.
;
_shelx_estimated_absorpt_t_min 0.398
_shelx_estimated_absorpt_t_max 0.754

loop_
_space_group_symop_operation_xyz
'x, y, z'
'-x+1/2, y+1/2, -z+1/2'
'-x, -y, -z'
'x-1/2, -y-1/2, z-1/2'

loop_
_atom_site_label
_atom_site_type_symbol
_atom_site_fract_x
_atom_site_fract_y
_atom_site_fract_z
_atom_site_U_iso_or_equiv
_atom_site_adp_type
_atom_site_occupancy
_atom_site_site_symmetry_order
_atom_site_calc_flag
_atom_site_refinement_flags_posn
_atom_site_refinement_flags_adp
_atom_site_refinement_flags_occupancy
_atom_site_disorder_assembly
_atom_site_disorder_group
O15 O 0.1975(2) 0.3575(2) 0.2487(2) 0.0334(10) Uani 1 1 d . . . . .
O7 O 0.2486(2) -0.1110(2) 0.6990(2) 0.0333(9) Uani 1 1 d . . . . .
O8 O 0.3005(2) -0.3731(2) 0.7509(2) 0.0372(10) Uani 1 1 d . . . . .
O16 O 0.2346(2) 0.1151(2) 0.19746(19) 0.0312(9) Uani 1 1 d . . . . .
N3 N 0.2099(2) 0.4244(3) 0.2782(2) 0.0292(11) Uani 1 1 d . . . . .
N4 N 0.2408(2) 0.5460(3) 0.3029(2) 0.0285(11) Uani 1 1 d . . . . .
N1 N 0.2707(2) -0.1816(3) 0.6994(2) 0.0283(11) Uani 1 1 d . . . . .
N2 N 0.2942(3) -0.3054(3) 0.7231(2) 0.0326(12) Uani 1 1 d . . . . .
C58 C 0.2300(3) 0.4904(3) 0.2579(3) 0.0258(12) Uani 1 1 d . . . . .
C59 C 0.2323(4) 0.5180(4) 0.3615(3) 0.0400(16) Uani 1 1 d . . . . .
C28 C 0.2864(3) -0.2102(4) 0.6447(3) 0.0373(15) Uani 1 1 d . . . . .
C60 C 0.1931(4) 0.4396(3) 0.3349(3) 0.0437(18) Uani 1 1 d . . . . .
C27 C 0.3197(3) -0.2908(4) 0.6720(3) 0.0418(16) Uani 1 1 d . . . . .
C30 C 0.3306(4) -0.1490(4) 0.6331(4) 0.059(2) Uani 1 1 d . . . . .
H30A H 0.3413 -0.1668 0.5976 0.088 Uiso 1 1 calc R U . . .
H30B H 0.3077 -0.0978 0.6219 0.088 Uiso 1 1 calc R U . . .
H30C H 0.3713 -0.1430 0.6721 0.088 Uiso 1 1 calc R U . . .
C31 C 0.3945(4) -0.2869(5) 0.7087(5) 0.067(2) Uani 1 1 d . . . . .
H31A H 0.4063 -0.2420 0.7387 0.100 Uiso 1 1 calc R U . . .
H31B H 0.4106 -0.3364 0.7327 0.100 Uiso 1 1 calc R U . . .
H31C H 0.4147 -0.2797 0.6781 0.100 Uiso 1 1 calc R U . . .
C29 C 0.2209(4) -0.2187(5) 0.5873(4) 0.065(2) Uani 1 1 d . . . . .
H29A H 0.2282 -0.2373 0.5501 0.098 Uiso 1 1 calc R U . . .
H29B H 0.1935 -0.2572 0.5973 0.098 Uiso 1 1 calc R U . . .
H29C H 0.1986 -0.1671 0.5774 0.098 Uiso 1 1 calc R U . . .
F24 F 0.1339(3) 0.2739(4) 0.0039(2) 0.0956(19) Uani 1 1 d . . . . .
F23 F 0.0355(3) 0.2583(4) -0.0047(3) 0.107(2) Uani 1 1 d . . . . .
F22 F 0.0966(4) 0.1579(3) 0.0068(2) 0.121(3) Uani 1 1 d . . . . .
C61 C 0.1949(5) 0.5816(4) 0.3801(4) 0.060(2) Uani 1 1 d . . . . .
H61A H 0.1889 0.5643 0.4183 0.090 Uiso 1 1 calc R U . . .
H61B H 0.2200 0.6313 0.3895 0.090 Uiso 1 1 calc R U . . .
H61C H 0.1518 0.5900 0.3444 0.090 Uiso 1 1 calc R U . . .
F12 F 0.4959(3) 0.1886(6) 0.8834(4) 0.163(4) Uani 1 1 d . . . . .
C64 C 0.2150(6) 0.3688(4) 0.3797(4) 0.078(3) Uani 1 1 d . . . . .
H64A H 0.2043 0.3780 0.4168 0.118 Uiso 1 1 calc R U . . .
H64B H 0.1922 0.3210 0.3568 0.118 Uiso 1 1 calc R U . . .
H64C H 0.2626 0.3616 0.3947 0.118 Uiso 1 1 calc R U . . .
C62 C 0.3004(5) 0.5043(5) 0.4135(3) 0.066(2) Uani 1 1 d . . . . .
H62A H 0.2970 0.4859 0.4527 0.099 Uiso 1 1 calc R U . . .
H62B H 0.3232 0.4641 0.3991 0.099 Uiso 1 1 calc R U . . .
H62C H 0.3254 0.5542 0.4224 0.099 Uiso 1 1 calc R U . . .
C32 C 0.3005(5) -0.3601(4) 0.6251(4) 0.068(3) Uani 1 1 d . . . . .
H32A H 0.3169 -0.3507 0.5920 0.102 Uiso 1 1 calc R U . . .
H32B H 0.3197 -0.4092 0.6483 0.102 Uiso 1 1 calc R U . . .
H32C H 0.2524 -0.3650 0.6048 0.102 Uiso 1 1 calc R U . . .
C37 C 0.0970(5) 0.2335(5) 0.0252(4) 0.068(3) Uani 1 1 d . . . . .
C63 C 0.1183(4) 0.4495(5) 0.3068(5) 0.080(3) Uani 1 1 d . . . . .
H63A H 0.1044 0.4596 0.3417 0.120 Uiso 1 1 calc R U . . .
H63B H 0.1053 0.4945 0.2767 0.120 Uiso 1 1 calc R U . . .
H63C H 0.0971 0.4009 0.2839 0.120 Uiso 1 1 calc R U . . .
Dy1 Dy 0.26370(2) 0.01461(2) 0.74757(2) 0.02326(7) Uani 1 1 d . . . . .
O6 O 0.2807(2) -0.0169(2) 0.85264(18) 0.0298(9) Uani 1 1 d . . . . .
O1 O 0.1954(2) 0.0287(2) 0.63726(18) 0.0311(9) Uani 1 1 d . . . . .
O2 O 0.1582(2) -0.0238(2) 0.73409(19) 0.0290(9) Uani 1 1 d . . . . .
O4 O 0.3389(2) 0.1116(2) 0.81254(19) 0.0323(9) Uani 1 1 d . . . . .
O5 O 0.36566(19) -0.0555(2) 0.79581(18) 0.0322(9) Uani 1 1 d . . . . .
F16 F 0.2634(2) -0.0325(3) 0.96029(19) 0.0596(12) Uani 1 1 d . . . . .
O3 O 0.3260(2) 0.0566(2) 0.69348(18) 0.0320(9) Uani 1 1 d . . . . .
F6 F 0.0487(3) -0.0056(3) 0.7561(3) 0.0871(18) Uani 1 1 d . . . . .
C19 C 0.2574(3) -0.2302(3) 0.7966(3) 0.0311(13) Uani 1 1 d . . . . .
C2 C 0.1366(3) 0.0151(4) 0.6039(3) 0.0338(13) Uani 1 1 d . . . . .
F5 F 0.0479(2) -0.1200(3) 0.7184(3) 0.0771(16) Uani 1 1 d . . . . .
C14 C 0.3312(3) -0.0326(3) 0.9024(3) 0.0307(13) Uani 1 1 d . . . . .
F18 F 0.3379(3) 0.0567(3) 0.98380(19) 0.0631(13) Uani 1 1 d . . . . .
C15 C 0.3245(4) -0.0184(4) 0.9664(3) 0.0439(16) Uani 1 1 d . . . . .
C13 C 0.3931(3) -0.0565(4) 0.9079(3) 0.0353(14) Uani 1 1 d . . . . .
H13 H 0.4274 -0.0662 0.9491 0.042 Uiso 1 1 calc R U . . .
F13 F 0.4731(3) -0.1521(4) 0.8262(3) 0.101(2) Uani 1 1 d . . . . .
C21 C 0.2861(4) -0.2361(4) 0.9114(3) 0.052(2) Uani 1 1 d . . . . .
F17 F 0.3647(3) -0.0631(3) 1.01432(18) 0.0678(13) Uani 1 1 d . . . . .
C17 C 0.1774(4) -0.1955(4) 0.8382(4) 0.0512(19) Uani 1 1 d . . . . .
H17 H 0.1343 -0.1779 0.8309 0.061 Uiso 1 1 calc R U . . .
C1 C 0.1165(4) 0.0138(5) 0.5307(3) 0.0506(18) Uani 1 1 d . . . . .
C18 C 0.1955(3) -0.2041(4) 0.7863(3) 0.0373(15) Uani 1 1 d . . . . .
H18 H 0.1647 -0.1916 0.7439 0.045 Uiso 1 1 calc R U . . .
C12 C 0.4047(3) -0.0663(3) 0.8528(3) 0.0320(13) Uani 1 1 d . . . . .
C8 C 0.4167(3) 0.1296(4) 0.7675(3) 0.0382(15) Uani 1 1 d . . . . .
H8 H 0.4585 0.1513 0.7747 0.046 Uiso 1 1 calc R U . . .
F4 F -0.0133(2) -0.0294(4) 0.6600(3) 0.099(2) Uani 1 1 d . . . . .
F10 F 0.4345(3) 0.1494(4) 0.9267(2) 0.112(3) Uani 1 1 d . . . . .
F2 F 0.0592(2) 0.0493(3) 0.49729(19) 0.0613(12) Uani 1 1 d . . . . .
C7 C 0.3798(3) 0.0919(3) 0.7096(3) 0.0332(14) Uani 1 1 d D . . . .
C4 C 0.1025(3) -0.0209(4) 0.6876(3) 0.0352(14) Uani 1 1 d . . . . .
F3 F 0.1605(2) 0.0510(4) 0.5147(2) 0.0826(17) Uani 1 1 d . . . . .
C20 C 0.3049(3) -0.2468(4) 0.8592(3) 0.0396(15) Uani 1 1 d . . . . .
F1 F 0.1101(4) -0.0597(3) 0.5099(2) 0.105(2) Uani 1 1 d . . . . .
C9 C 0.3932(3) 0.1360(4) 0.8145(3) 0.0351(14) Uani 1 1 d . . . . .
C5 C 0.0460(3) -0.0443(4) 0.7058(4) 0.0459(17) Uani 1 1 d . . . . .
F14 F 0.5115(3) -0.1152(4) 0.9199(2) 0.103(2) Uani 1 1 d . . . . .
C3 C 0.0876(3) -0.0035(5) 0.6242(3) 0.0474(18) Uani 1 1 d . . . . .
H3 H 0.0430 -0.0042 0.5937 0.057 Uiso 1 1 calc R U . . .
C26 C 0.2735(3) -0.2386(3) 0.7410(3) 0.0274(12) Uani 1 1 d . . . . .
C10 C 0.4357(4) 0.1797(5) 0.8762(4) 0.054(2) Uani 1 1 d . . . . .
C6 C 0.4060(3) 0.0916(4) 0.6580(3) 0.0481(16) Uani 1 1 d D U . . .
F11 F 0.4148(4) 0.2530(3) 0.8754(3) 0.106(2) Uani 1 1 d . . . . .
C16 C 0.2214(5) -0.2125(5) 0.8984(4) 0.057(2) Uani 1 1 d . . . . .
H16 H 0.2083 -0.2083 0.9330 0.069 Uiso 1 1 calc R U . . .
C23 C 0.3964(6) -0.2708(5) 0.9864(4) 0.085(3) Uani 1 1 d . . . . .
H23 H 0.4276 -0.2784 1.0295 0.102 Uiso 1 1 calc R U . . .
C11 C 0.4745(3) -0.0908(5) 0.8624(3) 0.0451(17) Uani 1 1 d . . . . .
F15 F 0.5033(3) -0.0358(4) 0.8468(5) 0.150(4) Uani 1 1 d . . . . .
C25 C 0.3708(4) -0.2686(4) 0.8730(4) 0.0496(18) Uani 1 1 d . . . . .
H25 H 0.3840 -0.2748 0.8386 0.060 Uiso 1 1 calc R U . . .
C22 C 0.3339(6) -0.2507(5) 0.9745(4) 0.077(3) Uani 1 1 d . . . . .
H22 H 0.3216 -0.2461 1.0096 0.092 Uiso 1 1 calc R U . . .
C24 C 0.4157(5) -0.2808(5) 0.9350(4) 0.073(3) Uani 1 1 d . . . . .
H24 H 0.4596 -0.2960 0.9435 0.088 Uiso 1 1 calc R U . . .
Dy2 Dy 0.25634(2) 0.24716(2) 0.23615(2) 0.02109(7) Uani 1 1 d . . . . .
O12 O 0.2872(2) 0.2146(2) 0.34468(18) 0.0287(9) Uani 1 1 d . . . . .
O14 O 0.33553(19) 0.3437(2) 0.29500(18) 0.0290(9) Uani 1 1 d . . . . .
O13 O 0.3093(2) 0.2897(2) 0.17206(19) 0.0328(9) Uani 1 1 d . . . . .
O11 O 0.35622(19) 0.1771(2) 0.27021(18) 0.0291(9) Uani 1 1 d . . . . .
O10 O 0.1803(2) 0.2542(2) 0.12849(18) 0.0326(9) Uani 1 1 d . . . . .
O9 O 0.1547(2) 0.2097(2) 0.2340(2) 0.0347(10) Uani 1 1 d . . . . .
C48 C 0.2382(3) 0.4990(3) 0.1981(3) 0.0274(12) Uani 1 1 d . . . . .
F32 F 0.4383(2) 0.3793(3) 0.4051(2) 0.0691(14) Uani 1 1 d . . . . .
C53 C 0.1846(4) 0.4793(4) 0.1384(3) 0.0440(17) Uani 1 1 d . . . . .
F21 F 0.0586(2) 0.1118(3) 0.2430(3) 0.0891(19) Uani 1 1 d . . . . .
F31 F 0.4145(3) 0.4854(3) 0.3515(2) 0.0775(15) Uani 1 1 d . . . . .
F28 F 0.3925(3) 0.1630(3) 0.5000(2) 0.0866(18) Uani 1 1 d . . . . .
F30 F 0.2894(3) 0.1930(3) 0.4609(2) 0.0689(14) Uani 1 1 d . . . . .
C41 C 0.3419(3) 0.1983(3) 0.3889(3) 0.0290(13) Uani 1 1 d . . . . .
C40 C 0.3998(3) 0.1752(3) 0.3839(3) 0.0338(14) Uani 1 1 d . . . . .
H40 H 0.4383 0.1646 0.4217 0.041 Uiso 1 1 calc R U . . .
C39 C 0.4017(3) 0.1677(3) 0.3248(3) 0.0277(12) Uani 1 1 d D . . . .
F29 F 0.3615(3) 0.2834(3) 0.4764(2) 0.0769(16) Uani 1 1 d . . . . .
C46 C 0.3645(3) 0.3206(4) 0.1843(3) 0.0343(14) Uani 1 1 d . . . . .
F19 F 0.0449(3) 0.2335(3) 0.2581(4) 0.102(2) Uani 1 1 d . . . . .
C49 C 0.2967(3) 0.5261(4) 0.2006(3) 0.0377(15) Uani 1 1 d . . . . .
H49 H 0.3309 0.5408 0.2407 0.045 Uiso 1 1 calc R U . . .
C44 C 0.3878(3) 0.3664(3) 0.2916(3) 0.0307(13) Uani 1 1 d . . . . .
C45 C 0.4064(3) 0.3562(4) 0.2409(3) 0.0370(15) Uani 1 1 d . . . . .
H45 H 0.4484 0.3741 0.2453 0.044 Uiso 1 1 calc R U . . .
C38 C 0.4680(3) 0.1426(4) 0.3238(3) 0.0431(15) Uani 1 1 d D U . . .
C50 C 0.3066(4) 0.5323(4) 0.1432(4) 0.057(2) Uani 1 1 d . . . . .
H50 H 0.3477 0.5497 0.1447 0.069 Uiso 1 1 calc R U . . .
C55 C 0.0718(5) 0.4428(5) 0.0739(5) 0.087(3) Uani 1 1 d . . . . .
H55 H 0.0296 0.4274 0.0709 0.104 Uiso 1 1 calc R U . . .
C47 C 0.3858(4) 0.3151(5) 0.1287(4) 0.0491(18) Uani 1 1 d . . . . .
C36 C 0.1214(3) 0.2369(4) 0.0986(3) 0.0428(16) Uani 1 1 d . . . . .
C35 C 0.0771(3) 0.2157(5) 0.1245(4) 0.060(2) Uani 1 1 d . . . . .
H35 H 0.0320 0.2082 0.0965 0.072 Uiso 1 1 calc R U . . .
F35 F 0.3868(3) 0.2422(3) 0.1103(3) 0.100(2) Uani 1 1 d . . . . .
F33 F 0.4961(2) 0.4155(4) 0.3556(3) 0.098(2) Uani 1 1 d . . . . .
C33 C 0.0460(4) 0.1826(5) 0.2153(5) 0.067(3) Uani 1 1 d . . . . .
C43 C 0.4353(3) 0.4112(4) 0.3512(3) 0.0461(17) Uani 1 1 d . . . . .
F36 F 0.4427(4) 0.3454(5) 0.1409(3) 0.147(4) Uani 1 1 d . . . . .
C52 C 0.1957(5) 0.4874(5) 0.0820(3) 0.062(2) Uani 1 1 d . . . . .
F20 F -0.0151(2) 0.1809(4) 0.1699(4) 0.120(3) Uani 1 1 d . . . . .
C51 C 0.2564(6) 0.5129(5) 0.0860(4) 0.068(3) Uani 1 1 d . . . . .
H51 H 0.2632 0.5170 0.0477 0.082 Uiso 1 1 calc R U . . .
C42 C 0.3468(4) 0.2085(4) 0.4580(3) 0.0498(19) Uani 1 1 d . . . . .
C34 C 0.0970(3) 0.2052(4) 0.1900(4) 0.0468(18) Uani 1 1 d . . . . .
C54 C 0.1208(4) 0.4566(4) 0.1324(4) 0.054(2) Uani 1 1 d . . . . .
H54 H 0.1127 0.4510 0.1699 0.065 Uiso 1 1 calc R U . . .
F34 F 0.3438(4) 0.3506(4) 0.0777(3) 0.117(3) Uani 1 1 d . . . . .
C57 C 0.1416(7) 0.4709(6) 0.0213(4) 0.096(4) Uani 1 1 d . . . . .
H57 H 0.1481 0.4742 -0.0172 0.115 Uiso 1 1 calc R U . . .
C56 C 0.0818(7) 0.4508(7) 0.0179(5) 0.112(5) Uani 1 1 d . . . . .
H56 H 0.0464 0.4420 -0.0228 0.135 Uiso 1 1 calc R U . . .
F25A F 0.4773(4) 0.0679(4) 0.3345(7) 0.150(5) Uani 0.762(7) 1 d D U P A 1
F26A F 0.4724(3) 0.1584(5) 0.2707(3) 0.077(2) Uani 0.762(7) 1 d D U P A 1
F27A F 0.5170(3) 0.1788(7) 0.3673(3) 0.106(3) Uani 0.762(7) 1 d D U P A 1
F25B F 0.5092(8) 0.1138(13) 0.3763(7) 0.077(2) Uani 0.238(7) 1 d D U P A 2
F26B F 0.4609(10) 0.0899(12) 0.2815(8) 0.106(3) Uani 0.238(7) 1 d D U P A 2
F27B F 0.4963(10) 0.2032(9) 0.3126(11) 0.150(5) Uani 0.238(7) 1 d D U P A 2
F7A F 0.3967(5) 0.0243(5) 0.6264(5) 0.0618(11) Uani 0.502(5) 1 d D U P B 1
F9A F 0.4746(4) 0.1002(6) 0.6854(4) 0.0618(11) Uani 0.502(5) 1 d D U P B 1
F8A F 0.3863(5) 0.1508(5) 0.6202(4) 0.0618(11) Uani 0.502(5) 1 d D U P B 1
F7B F 0.3543(4) 0.1085(6) 0.5978(4) 0.0618(11) Uani 0.498(5) 1 d D U P B 2
F8B F 0.4479(5) 0.1461(5) 0.6606(4) 0.0618(11) Uani 0.498(5) 1 d D U P B 2
F9B F 0.4242(5) 0.0209(5) 0.6490(5) 0.0618(11) Uani 0.498(5) 1 d D U P B 2

loop_
_atom_site_aniso_label
_atom_site_aniso_U_11
_atom_site_aniso_U_22
_atom_site_aniso_U_33
_atom_site_aniso_U_23
_atom_site_aniso_U_13
_atom_site_aniso_U_12
O15 0.038(2) 0.0133(19) 0.057(3) -0.0037(18) 0.027(2) 0.0021(17)
O7 0.042(3) 0.020(2) 0.042(2) -0.0023(17) 0.022(2) -0.0008(18)
O8 0.042(3) 0.020(2) 0.053(3) 0.0065(19) 0.022(2) 0.0000(18)
O16 0.043(3) 0.0142(19) 0.041(2) -0.0023(16) 0.021(2) 0.0013(17)
N3 0.038(3) 0.018(2) 0.039(3) 0.001(2) 0.023(2) 0.004(2)
N4 0.043(3) 0.016(2) 0.034(3) 0.005(2) 0.025(2) 0.003(2)
N1 0.034(3) 0.021(2) 0.038(3) -0.002(2) 0.022(2) -0.005(2)
N2 0.038(3) 0.021(2) 0.047(3) 0.000(2) 0.026(3) 0.001(2)
C58 0.028(3) 0.022(3) 0.031(3) 0.001(2) 0.015(2) 0.003(2)
C59 0.074(5) 0.020(3) 0.043(4) 0.005(3) 0.042(4) 0.008(3)
C28 0.057(4) 0.024(3) 0.045(4) -0.002(3) 0.036(3) 0.001(3)
C60 0.080(5) 0.015(3) 0.066(5) 0.000(3) 0.059(4) 0.002(3)
C27 0.052(4) 0.029(3) 0.064(4) -0.001(3) 0.044(4) 0.000(3)
C30 0.097(7) 0.032(4) 0.084(6) 0.011(4) 0.074(5) 0.004(4)
C31 0.057(5) 0.059(5) 0.108(7) 0.025(5) 0.059(5) 0.013(4)
C29 0.086(7) 0.069(6) 0.039(4) -0.010(4) 0.025(4) 0.011(5)
F24 0.104(5) 0.122(5) 0.038(3) 0.014(3) 0.007(3) -0.027(4)
F23 0.066(3) 0.113(5) 0.076(4) 0.032(3) -0.035(3) -0.002(3)
F22 0.189(7) 0.065(4) 0.049(3) -0.007(3) -0.010(4) 0.008(4)
C61 0.120(7) 0.024(3) 0.071(5) 0.005(3) 0.074(6) 0.010(4)
F12 0.064(4) 0.288(11) 0.137(6) -0.140(7) 0.042(4) -0.090(6)
C64 0.175(10) 0.020(3) 0.093(6) 0.014(4) 0.108(7) 0.011(5)
C62 0.094(7) 0.062(5) 0.035(4) 0.016(4) 0.022(4) 0.006(5)
C32 0.124(8) 0.032(4) 0.090(6) -0.006(4) 0.086(6) -0.005(4)
C37 0.064(6) 0.059(6) 0.044(4) 0.004(4) -0.015(4) -0.005(4)
C63 0.066(6) 0.065(6) 0.149(9) -0.031(6) 0.084(7) -0.013(5)
Dy1 0.02900(14) 0.02006(12) 0.02617(13) -0.00195(11) 0.01685(11) -0.00190(11)
O6 0.035(2) 0.032(2) 0.028(2) -0.0050(18) 0.0184(19) -0.0052(18)
O1 0.031(2) 0.039(2) 0.026(2) 0.0042(17) 0.0135(18) 0.0052(18)
O2 0.037(2) 0.022(2) 0.037(2) 0.0006(17) 0.024(2) -0.0025(17)
O4 0.035(2) 0.033(2) 0.033(2) -0.0079(18) 0.0181(19) -0.0086(19)
O5 0.028(2) 0.042(2) 0.028(2) 0.0050(18) 0.0134(18) 0.0087(19)
F16 0.072(3) 0.079(3) 0.045(2) -0.009(2) 0.040(2) -0.016(2)
O3 0.031(2) 0.038(2) 0.031(2) -0.0032(18) 0.0165(19) -0.0084(19)
F6 0.084(4) 0.105(4) 0.113(4) -0.051(3) 0.082(4) -0.042(3)
C19 0.037(3) 0.030(3) 0.033(3) -0.003(2) 0.020(3) -0.009(3)
C2 0.029(3) 0.041(3) 0.025(3) -0.002(3) 0.004(2) 0.001(3)
F5 0.067(3) 0.050(3) 0.145(5) 0.005(3) 0.074(3) -0.009(2)
C14 0.045(4) 0.025(3) 0.024(3) 0.000(2) 0.017(3) -0.006(3)
F18 0.104(4) 0.053(3) 0.044(2) -0.021(2) 0.042(3) -0.017(3)
C15 0.057(5) 0.050(4) 0.028(3) -0.003(3) 0.021(3) -0.008(4)
C13 0.035(3) 0.042(4) 0.028(3) -0.001(3) 0.012(3) -0.001(3)
F13 0.051(3) 0.131(5) 0.113(5) -0.046(4) 0.027(3) 0.021(3)
C21 0.086(6) 0.037(4) 0.031(3) -0.006(3) 0.021(4) -0.018(4)
F17 0.094(4) 0.084(3) 0.028(2) 0.012(2) 0.028(2) 0.018(3)
C17 0.064(5) 0.047(4) 0.064(5) -0.009(4) 0.048(4) -0.010(4)
C1 0.048(4) 0.071(5) 0.033(4) -0.002(4) 0.016(3) 0.007(4)
C18 0.044(4) 0.035(4) 0.042(4) -0.004(3) 0.026(3) -0.007(3)
C12 0.033(3) 0.027(3) 0.036(3) -0.001(3) 0.014(3) -0.006(3)
C8 0.035(4) 0.035(3) 0.049(4) -0.004(3) 0.022(3) -0.014(3)
F4 0.031(3) 0.169(6) 0.098(4) 0.045(4) 0.027(3) 0.006(3)
F10 0.159(6) 0.104(4) 0.034(3) -0.005(3) -0.001(3) -0.074(4)
F2 0.049(3) 0.082(3) 0.035(2) 0.008(2) -0.0009(19) -0.004(2)
C7 0.039(4) 0.029(3) 0.039(3) 0.005(3) 0.023(3) 0.001(3)
C4 0.026(3) 0.039(3) 0.042(4) -0.005(3) 0.016(3) -0.004(3)
F3 0.060(3) 0.156(5) 0.036(2) 0.018(3) 0.025(2) 0.010(3)
C20 0.048(4) 0.028(3) 0.039(3) -0.003(3) 0.015(3) -0.014(3)
F1 0.181(7) 0.079(4) 0.039(3) -0.015(3) 0.030(3) 0.035(4)
C9 0.035(4) 0.032(3) 0.035(3) -0.005(3) 0.012(3) -0.008(3)
C5 0.033(4) 0.048(4) 0.062(5) 0.001(4) 0.026(4) -0.004(3)
F14 0.050(3) 0.186(7) 0.063(3) 0.026(4) 0.013(3) 0.043(4)
C3 0.029(3) 0.072(5) 0.037(4) 0.002(3) 0.009(3) 0.002(4)
C26 0.029(3) 0.018(3) 0.037(3) -0.002(2) 0.016(3) -0.002(2)
C10 0.054(5) 0.056(5) 0.048(4) -0.017(4) 0.017(4) -0.027(4)
C6 0.057(4) 0.040(4) 0.067(4) 0.000(3) 0.045(4) -0.008(3)
F11 0.170(7) 0.059(3) 0.070(3) -0.034(3) 0.030(4) -0.030(4)
C16 0.091(7) 0.048(4) 0.057(5) -0.012(4) 0.055(5) -0.022(4)
C23 0.113(9) 0.059(6) 0.041(5) -0.006(4) -0.011(5) -0.024(6)
C11 0.035(4) 0.054(4) 0.048(4) 0.007(3) 0.018(3) 0.005(3)
F15 0.063(4) 0.109(5) 0.311(11) 0.109(6) 0.109(6) 0.028(3)
C25 0.047(4) 0.036(4) 0.053(4) 0.001(3) 0.007(4) -0.012(3)
C22 0.121(9) 0.059(5) 0.037(4) -0.008(4) 0.020(5) -0.024(6)
C24 0.067(6) 0.049(5) 0.068(6) 0.005(4) -0.007(5) -0.012(4)
Dy2 0.02488(13) 0.01576(12) 0.02594(13) 0.00033(10) 0.01383(10) -0.00010(10)
O12 0.042(2) 0.0202(19) 0.031(2) 0.0004(16) 0.022(2) 0.0006(18)
O14 0.031(2) 0.026(2) 0.033(2) -0.0032(17) 0.0155(18) -0.0086(17)
O13 0.032(2) 0.036(2) 0.034(2) 0.0052(18) 0.0169(19) -0.0025(19)
O11 0.029(2) 0.030(2) 0.030(2) 0.0020(17) 0.0142(19) 0.0056(17)
O10 0.031(2) 0.031(2) 0.029(2) 0.0061(18) 0.0057(18) -0.0019(19)
O9 0.036(3) 0.018(2) 0.060(3) 0.0019(19) 0.028(2) -0.0008(18)
C48 0.042(3) 0.012(3) 0.032(3) 0.004(2) 0.020(3) 0.006(2)
F32 0.077(3) 0.062(3) 0.043(2) 0.002(2) 0.000(2) -0.022(2)
C53 0.067(5) 0.027(3) 0.033(3) 0.002(3) 0.015(3) 0.016(3)
F21 0.071(3) 0.046(3) 0.189(6) 0.032(3) 0.092(4) 0.007(2)
F31 0.097(4) 0.037(2) 0.067(3) -0.012(2) 0.002(3) -0.008(2)
F28 0.128(5) 0.101(4) 0.032(2) 0.025(2) 0.033(3) 0.040(4)
F30 0.108(4) 0.072(3) 0.053(3) -0.002(2) 0.058(3) -0.005(3)
C41 0.048(4) 0.020(3) 0.020(3) 0.004(2) 0.014(3) -0.002(3)
C40 0.037(4) 0.028(3) 0.028(3) 0.001(2) 0.005(3) 0.002(3)
C39 0.026(3) 0.021(3) 0.035(3) 0.001(2) 0.011(3) -0.004(2)
F29 0.136(5) 0.057(3) 0.045(3) -0.025(2) 0.045(3) -0.020(3)
C46 0.037(4) 0.035(3) 0.038(3) 0.009(3) 0.023(3) 0.003(3)
F19 0.104(5) 0.066(4) 0.196(7) -0.011(4) 0.123(5) -0.007(3)
C49 0.053(4) 0.028(3) 0.046(4) 0.003(3) 0.034(3) 0.006(3)
C44 0.032(3) 0.017(3) 0.042(3) 0.001(2) 0.014(3) -0.003(2)
C45 0.028(3) 0.040(4) 0.048(4) -0.001(3) 0.020(3) -0.010(3)
C38 0.033(4) 0.039(4) 0.051(4) 0.008(3) 0.011(3) -0.002(3)
C50 0.081(6) 0.038(4) 0.085(6) 0.017(4) 0.066(5) 0.013(4)
C55 0.073(7) 0.050(5) 0.085(7) 0.002(5) -0.020(6) 0.006(5)
C47 0.062(5) 0.049(4) 0.054(4) 0.007(4) 0.042(4) -0.005(4)
C36 0.030(3) 0.032(4) 0.045(4) 0.008(3) -0.007(3) -0.003(3)
C35 0.022(4) 0.058(5) 0.081(6) 0.016(4) 0.002(4) -0.008(3)
F35 0.166(6) 0.064(3) 0.138(5) -0.008(3) 0.132(5) 0.000(4)
F33 0.045(3) 0.150(6) 0.092(4) -0.053(4) 0.021(3) -0.049(3)
C33 0.039(5) 0.047(5) 0.134(8) 0.012(5) 0.055(5) 0.003(4)
C43 0.037(4) 0.042(4) 0.049(4) -0.002(3) 0.007(3) -0.015(3)
F36 0.138(6) 0.236(9) 0.125(5) -0.082(6) 0.113(5) -0.122(6)
C52 0.108(7) 0.039(4) 0.035(4) 0.007(3) 0.026(4) 0.017(5)
F20 0.027(3) 0.155(6) 0.175(7) 0.038(5) 0.038(4) -0.009(3)
C51 0.128(9) 0.052(5) 0.046(5) 0.017(4) 0.058(6) 0.025(5)
C42 0.079(6) 0.044(4) 0.032(4) 0.001(3) 0.028(4) 0.005(4)
C34 0.032(4) 0.025(3) 0.091(6) 0.005(3) 0.034(4) -0.001(3)
C54 0.045(4) 0.036(4) 0.059(5) -0.004(3) -0.003(4) 0.006(3)
F34 0.171(7) 0.145(6) 0.077(4) 0.048(4) 0.093(5) 0.065(5)
C57 0.167(13) 0.057(6) 0.033(5) 0.003(4) 0.011(7) 0.019(7)
C56 0.142(12) 0.068(7) 0.056(7) -0.004(5) -0.031(8) 0.012(8)
F25A 0.095(6) 0.051(4) 0.362(14) 0.075(5) 0.152(9) 0.043(3)
F26A 0.034(3) 0.154(7) 0.052(3) 0.010(3) 0.027(3) 0.021(4)
F27A 0.036(3) 0.221(9) 0.065(4) -0.055(5) 0.024(3) -0.050(5)
F25B 0.034(3) 0.154(7) 0.052(3) 0.010(3) 0.027(3) 0.021(4)
F26B 0.036(3) 0.221(9) 0.065(4) -0.055(5) 0.024(3) -0.050(5)
F27B 0.095(6) 0.051(4) 0.362(14) 0.075(5) 0.152(9) 0.043(3)
F7A 0.071(3) 0.070(2) 0.066(3) 0.001(2) 0.050(3) -0.002(2)
F9A 0.071(3) 0.070(2) 0.066(3) 0.001(2) 0.050(3) -0.002(2)
F8A 0.071(3) 0.070(2) 0.066(3) 0.001(2) 0.050(3) -0.002(2)
F7B 0.071(3) 0.070(2) 0.066(3) 0.001(2) 0.050(3) -0.002(2)
F8B 0.071(3) 0.070(2) 0.066(3) 0.001(2) 0.050(3) -0.002(2)
F9B 0.071(3) 0.070(2) 0.066(3) 0.001(2) 0.050(3) -0.002(2)

loop_
_atom_type_symbol
_atom_type_description
_atom_type_scat_dispersion_real
_atom_type_scat_dispersion_imag
_atom_type_scat_source
C C 0.0033 0.0016 'International Tables Vol C Tables 4.2.6.8 and 6.1.1.4'
H H 0.0000 0.0000 'International Tables Vol C Tables 4.2.6.8 and 6.1.1.4'
N N 0.0061 0.0033 'International Tables Vol C Tables 4.2.6.8 and 6.1.1.4'
O O 0.0106 0.0060 'International Tables Vol C Tables 4.2.6.8 and 6.1.1.4'
F F 0.0171 0.0103 'International Tables Vol C Tables 4.2.6.8 and 6.1.1.4'
Dy Dy -0.1892 4.4098 'International Tables Vol C Tables 4.2.6.8 and 6.1.1.4'

loop_
_geom_angle_atom_site_label_1
_geom_angle_atom_site_label_2
_geom_angle_atom_site_label_3
_geom_angle
_geom_angle_site_symmetry_1
_geom_angle_site_symmetry_3
N3 O15 Dy2 138.2(4) . .
N1 O7 Dy1 148.2(4) . .
N2 O8 Dy1 140.2(4) . 2_546
N4 O16 Dy2 146.0(4) 2_545 .
O15 N3 C58 125.0(5) . .
O15 N3 C60 121.4(4) . .
C58 N3 C60 113.0(4) . .
O16 N4 C58 124.7(4) 2 .
O16 N4 C59 120.0(5) 2 .
C58 N4 C59 114.6(5) . .
O7 N1 C26 125.1(5) . .
O7 N1 C28 120.6(5) . .
C26 N1 C28 113.7(5) . .
O8 N2 C26 124.9(5) . .
O8 N2 C27 121.8(5) . .
C26 N2 C27 112.7(5) . .
N4 C58 N3 107.0(4) . .
N4 C58 C48 126.7(5) . .
N3 C58 C48 126.3(5) . .
N4 C59 C62 106.9(6) . .
N4 C59 C61 108.2(5) . .
C62 C59 C61 112.2(6) . .
N4 C59 C60 100.1(5) . .
C62 C59 C60 113.4(6) . .
C61 C59 C60 114.8(6) . .
N1 C28 C29 106.0(5) . .
N1 C28 C30 108.5(5) . .
C29 C28 C30 112.0(6) . .
N1 C28 C27 100.6(5) . .
C29 C28 C27 113.4(6) . .
C30 C28 C27 115.2(6) . .
N3 C60 C64 108.8(5) . .
N3 C60 C63 105.8(6) . .
C64 C60 C63 111.1(7) . .
N3 C60 C59 100.3(4) . .
C64 C60 C59 115.4(7) . .
C63 C60 C59 114.2(6) . .
C32 C27 N2 109.3(5) . .
C32 C27 C31 110.2(6) . .
N2 C27 C31 104.9(6) . .
C32 C27 C28 116.1(6) . .
N2 C27 C28 100.4(4) . .
C31 C27 C28 114.6(6) . .
F24 C37 F23 108.7(7) . .
F24 C37 F22 107.6(9) . .
F23 C37 F22 105.4(7) . .
F24 C37 C36 113.3(6) . .
F23 C37 C36 112.1(8) . .
F22 C37 C36 109.4(6) . .
O3 Dy1 O6 137.69(14) . .
O3 Dy1 O2 143.86(14) . .
O6 Dy1 O2 78.41(13) . .
O3 Dy1 O7 91.37(14) . .
O6 Dy1 O7 102.26(14) . .
O2 Dy1 O7 75.40(14) . .
O3 Dy1 O1 70.45(14) . .
O6 Dy1 O1 151.86(14) . .
O2 Dy1 O1 73.45(13) . .
O7 Dy1 O1 71.46(14) . .
O3 Dy1 O4 72.42(13) . .
O6 Dy1 O4 74.97(14) . .
O2 Dy1 O4 133.41(13) . .
O7 Dy1 O4 147.39(15) . .
O1 Dy1 O4 125.26(14) . .
O3 Dy1 O8 105.18(15) . 2_556
O6 Dy1 O8 90.51(14) . 2_556
O2 Dy1 O8 69.03(14) . 2_556
O7 Dy1 O8 138.81(15) . 2_556
O1 Dy1 O8 78.93(14) . 2_556
O4 Dy1 O8 73.67(14) . 2_556
O3 Dy1 O5 74.36(14) . .
O6 Dy1 O5 72.18(13) . .
O2 Dy1 O5 129.76(14) . .
O7 Dy1 O5 72.32(15) . .
O1 Dy1 O5 127.93(13) . .
O4 Dy1 O5 76.06(14) . .
O8 Dy1 O5 148.15(15) 2_556 .
C14 O6 Dy1 133.2(4) . .
C2 O1 Dy1 133.9(4) . .
C4 O2 Dy1 133.7(4) . .
C9 O4 Dy1 131.8(4) . .
C12 O5 Dy1 132.6(4) . .
C7 O3 Dy1 134.5(4) . .
C18 C19 C20 121.2(6) . .
C18 C19 C26 118.2(6) . .
C20 C19 C26 120.6(6) . .
O1 C2 C3 128.1(6) . .
O1 C2 C1 115.4(6) . .
C3 C2 C1 116.4(6) . .
O6 C14 C13 128.8(5) . .
O6 C14 C15 115.0(6) . .
C13 C14 C15 116.0(6) . .
F18 C15 F17 107.6(6) . .
F18 C15 F16 107.2(6) . .
F17 C15 F16 107.5(6) . .
F18 C15 C14 109.5(5) . .
F17 C15 C14 113.3(6) . .
F16 C15 C14 111.5(5) . .
C12 C13 C14 120.0(6) . .
C16 C21 C22 122.7(8) . .
C16 C21 C20 119.3(7) . .
C22 C21 C20 118.0(9) . .
C16 C17 C18 119.6(7) . .
F1 C1 F2 106.4(6) . .
F1 C1 F3 109.1(6) . .
F2 C1 F3 105.9(6) . .
F1 C1 C2 110.1(6) . .
F2 C1 C2 113.2(6) . .
F3 C1 C2 111.9(6) . .
C19 C18 C17 120.4(7) . .
O5 C12 C13 127.9(6) . .
O5 C12 C11 114.8(5) . .
C13 C12 C11 117.3(6) . .
C9 C8 C7 120.6(6) . .
O3 C7 C8 128.2(5) . .
O3 C7 C6 113.6(5) . .
C8 C7 C6 118.2(5) . .
O2 C4 C3 128.4(6) . .
O2 C4 C5 113.4(6) . .
C3 C4 C5 118.1(6) . .
C25 C20 C19 123.4(6) . .
C25 C20 C21 118.9(7) . .
C19 C20 C21 117.6(7) . .
O4 C9 C8 127.9(6) . .
O4 C9 C10 114.2(6) . .
C8 C9 C10 117.8(6) . .
F6 C5 F5 108.0(7) . .
F6 C5 F4 105.5(6) . .
F5 C5 F4 106.7(6) . .
F6 C5 C4 111.6(6) . .
F5 C5 C4 110.9(6) . .
F4 C5 C4 113.7(6) . .
C4 C3 C2 121.2(6) . .
N1 C26 N2 107.8(5) . .
N1 C26 C19 126.4(5) . .
N2 C26 C19 125.8(5) . .
F10 C10 F12 109.9(8) . .
F10 C10 F11 104.4(7) . .
F12 C10 F11 103.8(8) . .
F10 C10 C9 114.0(6) . .
F12 C10 C9 113.0(7) . .
F11 C10 C9 111.0(7) . .
F9B C6 F8B 112.9(7) . .
F7A C6 F8A 111.8(8) . .
F7A C6 F9A 103.3(7) . .
F8A C6 F9A 103.2(7) . .
F9B C6 F7B 102.3(7) . .
F8B C6 F7B 100.7(7) . .
F9B C6 C7 111.8(6) . .
F8B C6 C7 117.8(6) . .
F7A C6 C7 113.9(6) . .
F8A C6 C7 112.9(6) . .
F9A C6 C7 110.7(6) . .
F7B C6 C7 109.6(6) . .
C17 C16 C21 121.9(6) . .
C22 C23 C24 120.4(8) . .
F15 C11 F14 109.5(7) . .
F15 C11 F13 106.5(7) . .
F14 C11 F13 103.1(7) . .
F15 C11 C12 111.6(6) . .
F14 C11 C12 114.4(6) . .
F13 C11 C12 111.1(6) . .
C24 C25 C20 121.1(8) . .
C23 C22 C21 122.0(9) . .
C25 C24 C23 119.7(9) . .
O9 Dy2 O13 143.76(15) . .
O9 Dy2 O10 73.50(15) . .
O13 Dy2 O10 70.27(14) . .
O9 Dy2 O12 79.46(15) . .
O13 Dy2 O12 136.74(14) . .
O10 Dy2 O12 152.76(14) . .
O9 Dy2 O11 130.62(14) . .
O13 Dy2 O11 72.89(14) . .
O10 Dy2 O11 123.28(14) . .
O12 Dy2 O11 73.10(13) . .
O9 Dy2 O15 68.31(13) . .
O13 Dy2 O15 106.58(14) . .
O10 Dy2 O15 83.67(15) . .
O12 Dy2 O15 89.47(14) . .
O11 Dy2 O15 148.60(14) . .
O9 Dy2 O16 72.02(14) . .
O13 Dy2 O16 97.62(14) . .
O10 Dy2 O16 73.03(14) . .
O12 Dy2 O16 95.73(13) . .
O11 Dy2 O16 70.87(14) . .
O15 Dy2 O16 138.26(14) . .
O9 Dy2 O14 133.45(14) . .
O13 Dy2 O14 72.16(13) . .
O10 Dy2 O14 127.43(13) . .
O12 Dy2 O14 74.75(13) . .
O11 Dy2 O14 76.91(14) . .
O15 Dy2 O14 73.32(14) . .
O16 Dy2 O14 147.79(14) . .
C41 O12 Dy2 131.7(4) . .
C44 O14 Dy2 131.7(4) . .
C46 O13 Dy2 133.5(4) . .
C39 O11 Dy2 131.4(4) . .
C36 O10 Dy2 135.1(4) . .
C34 O9 Dy2 133.8(4) . .
C49 C48 C53 121.8(6) . .
C49 C48 C58 118.9(6) . .
C53 C48 C58 119.3(5) . .
C52 C53 C54 118.8(7) . .
C52 C53 C48 116.9(7) . .
C54 C53 C48 124.2(6) . .
O12 C41 C40 128.4(5) . .
O12 C41 C42 115.6(6) . .
C40 C41 C42 116.0(6) . .
C39 C40 C41 120.7(5) . .
O11 C39 C40 128.8(6) . .
O11 C39 C38 114.0(5) . .
C40 C39 C38 117.2(5) . .
O13 C46 C45 127.6(5) . .
O13 C46 C47 113.7(6) . .
C45 C46 C47 118.7(6) . .
C48 C49 C50 119.9(7) . .
O14 C44 C45 128.0(6) . .
O14 C44 C43 114.4(5) . .
C45 C44 C43 117.7(6) . .
C46 C45 C44 120.8(6) . .
F25B C38 F26B 105.3(12) . .
F25B C38 F27B 105.6(12) . .
F26B C38 F27B 108.7(12) . .
F25A C38 F26A 108.2(8) . .
F25A C38 F27A 107.3(8) . .
F26A C38 F27A 104.9(6) . .
F25B C38 C39 114.5(10) . .
F26B C38 C39 112.5(10) . .
F27B C38 C39 109.9(10) . .
F25A C38 C39 110.3(6) . .
F26A C38 C39 113.9(5) . .
F27A C38 C39 111.9(6) . .
C51 C50 C49 119.1(8) . .
C54 C55 C56 121.3(11) . .
F36 C47 F34 107.1(7) . .
F36 C47 F35 107.2(7) . .
F34 C47 F35 104.3(7) . .
F36 C47 C46 114.4(7) . .
F34 C47 C46 111.1(6) . .
F35 C47 C46 112.2(6) . .
O10 C36 C35 127.2(7) . .
O10 C36 C37 115.2(7) . .
C35 C36 C37 117.5(7) . .
C34 C35 C36 121.6(6) . .
F19 C33 F20 105.6(7) . .
F19 C33 F21 107.3(8) . .
F20 C33 F21 107.4(7) . .
F19 C33 C34 111.6(7) . .
F20 C33 C34 113.5(8) . .
F21 C33 C34 111.2(6) . .
F32 C43 F33 107.3(6) . .
F32 C43 F31 105.1(6) . .
F33 C43 F31 107.2(6) . .
F32 C43 C44 112.2(5) . .
F33 C43 C44 113.9(6) . .
F31 C43 C44 110.5(6) . .
C51 C52 C53 120.2(8) . .
C51 C52 C57 122.1(9) . .
C53 C52 C57 117.6(10) . .
C50 C51 C52 122.1(7) . .
F28 C42 F29 107.8(7) . .
F28 C42 F30 108.6(6) . .
F29 C42 F30 106.7(6) . .
F28 C42 C41 112.7(6) . .
F29 C42 C41 109.4(5) . .
F30 C42 C41 111.4(6) . .
O9 C34 C35 128.2(6) . .
O9 C34 C33 112.8(7) . .
C35 C34 C33 119.0(7) . .
C55 C54 C53 120.7(9) . .
C56 C57 C52 121.4(11) . .
C57 C56 C55 120.1(10) . .

loop_
_geom_bond_atom_site_label_1
_geom_bond_atom_site_label_2
_geom_bond_distance
_geom_bond_site_symmetry_2
O15 N3 1.282(6) .
O15 Dy2 2.358(4) .
O7 N1 1.286(6) .
O7 Dy1 2.345(4) .
O8 N2 1.284(6) .
O8 Dy1 2.379(4) 2_546
O16 N4 1.286(6) 2_545
O16 Dy2 2.366(4) .
N3 C58 1.348(7) .
N3 C60 1.509(7) .
N4 O16 1.286(6) 2
N4 C58 1.336(7) .
N4 C59 1.501(7) .
N1 C26 1.333(7) .
N1 C28 1.505(7) .
N2 C26 1.341(7) .
N2 C27 1.512(7) .
C58 C48 1.456(7) .
C59 C62 1.509(11) .
C59 C61 1.520(9) .
C59 C60 1.560(9) .
C28 C29 1.513(10) .
C28 C30 1.524(9) .
C28 C27 1.547(9) .
C60 C64 1.514(9) .
C60 C63 1.530(11) .
C27 C32 1.518(10) .
C27 C31 1.528(11) .
F24 C37 1.306(11) .
F23 C37 1.323(10) .
F22 C37 1.338(10) .
F12 C10 1.292(9) .
C37 C36 1.533(10) .
Dy1 O3 2.316(4) .
Dy1 O6 2.328(4) .
Dy1 O2 2.333(4) .
Dy1 O1 2.354(4) .
Dy1 O4 2.371(4) .
Dy1 O8 2.379(4) 2_556
Dy1 O5 2.388(4) .
O6 C14 1.253(7) .
O1 C2 1.236(7) .
O2 C4 1.258(7) .
O4 C9 1.262(7) .
O5 C12 1.243(7) .
F16 C15 1.332(8) .
O3 C7 1.250(7) .
F6 C5 1.299(8) .
C19 C18 1.374(9) .
C19 C20 1.411(9) .
C19 C26 1.461(8) .
C2 C3 1.385(9) .
C2 C1 1.541(8) .
F5 C5 1.302(8) .
C14 C13 1.395(9) .
C14 C15 1.545(8) .
F18 C15 1.322(8) .
C15 F17 1.325(8) .
C13 C12 1.393(8) .
F13 C11 1.314(9) .
C21 C16 1.405(12) .
C21 C22 1.415(12) .
C21 C20 1.428(10) .
C17 C16 1.347(11) .
C17 C18 1.407(9) .
C1 F1 1.309(9) .
C1 F2 1.331(8) .
C1 F3 1.335(9) .
C12 C11 1.535(9) .
C8 C9 1.378(8) .
C8 C7 1.387(9) .
F4 C5 1.329(8) .
F10 C10 1.271(9) .
C7 C6 1.515(8) .
C4 C3 1.376(9) .
C4 C5 1.532(8) .
C20 C25 1.418(10) .
C9 C10 1.523(9) .
F14 C11 1.295(8) .
C10 F11 1.315(10) .
C6 F9B 1.301(9) .
C6 F8B 1.294(9) .
C6 F7A 1.312(9) .
C6 F8A 1.271(9) .
C6 F9A 1.401(9) .
C6 F7B 1.410(9) .
C23 C22 1.348(15) .
C23 C24 1.416(14) .
C11 F15 1.257(8) .
C25 C24 1.370(11) .
Dy2 O9 2.334(4) .
Dy2 O13 2.339(4) .
Dy2 O10 2.341(4) .
Dy2 O12 2.345(4) .
Dy2 O11 2.350(4) .
Dy2 O14 2.367(4) .
O12 C41 1.252(7) .
O14 C44 1.259(7) .
O13 C46 1.256(7) .
O11 C39 1.249(7) .
O10 C36 1.240(7) .
O9 C34 1.265(8) .
C48 C49 1.361(9) .
C48 C53 1.432(9) .
F32 C43 1.317(8) .
C53 C52 1.414(10) .
C53 C54 1.422(11) .
F21 C33 1.324(9) .
F31 C43 1.333(8) .
F28 C42 1.318(9) .
F30 C42 1.333(9) .
C41 C40 1.397(9) .
C41 C42 1.544(8) .
C40 C39 1.371(8) .
C39 C38 1.546(9) .
F29 C42 1.326(8) .
C46 C45 1.380(9) .
C46 C47 1.528(8) .
F19 C33 1.305(11) .
C49 C50 1.419(9) .
C44 C45 1.391(8) .
C44 C43 1.533(9) .
C38 F25B 1.267(12) .
C38 F26B 1.272(12) .
C38 F27B 1.278(12) .
C38 F25A 1.281(8) .
C38 F26A 1.283(8) .
C38 F27A 1.287(8) .
C50 C51 1.363(12) .
C55 C54 1.351(11) .
C55 C56 1.390(17) .
C47 F36 1.287(9) .
C47 F34 1.299(9) .
C47 F35 1.300(9) .
C36 C35 1.390(10) .
C35 C34 1.382(11) .
F33 C43 1.320(8) .
C33 F20 1.327(10) .
C33 C34 1.522(9) .
C52 C51 1.386(13) .
C52 C57 1.439(13) .
C57 C56 1.346(17) .
